data_4335471
loop_
_publ_author_name
'Arkaitz Fidalgo-Marijuan'
'Gotzone Barandika'
'Bego\~na Baz\'an'
'Miren Karmele Urtiaga'
'Luis Lezama'
'Mar\'ia Isabel Arriortua'

_publ_contact_author
;
   Dra. Gotzone Barandika
   Facultad de Farmacia
   Dpto. de Quimica Inorganica 
   Universidad del Pais Vasco
   Paseo de la Universidad, 7
   01006 Vitoria-Gasteiz
   Spain
;
_publ_contact_author_email gotzone.barandika@ehu.es
_publ_contact_author_fax +34(945)013014
_publ_contact_author_phone +34(945)013080
_publ_section_title
;
 Fe-TPP Coordination Network with Metalloporphyrinic Neutral Radicals and
 Face-to-Face and Edge-to-Face \p-\p Stacking
;
_journal_name_full 'Inorganic Chemistry'
_journal_page_first 8074
_journal_page_last 8081
_journal_paper_doi 10.1021/ic4007372
_journal_volume 52
_journal_year 2013
_chemical_formula_moiety 'C54 H36 Fe N6'
_chemical_formula_sum 'C54 H36 Fe N6'
_chemical_formula_weight 824.74
_chemical_name_systematic
;
 ?
;
_space_group_IT_number 15
_space_group_name_Hall '-C 2yc'
_symmetry_cell_setting monoclinic
_symmetry_Int_Tables_number 15
_symmetry_space_group_name_Hall '-C 2yc'
_symmetry_space_group_name_H-M 'C 1 2/c 1'
_atom_sites_solution_hydrogens geom
_atom_sites_solution_primary direct
_atom_sites_solution_secondary difmap
_audit_conform_dict_location ftp://ftp.iucr.org/pub/cif_core.dic
_audit_conform_dict_name cif_core.dic
_audit_conform_dict_version 2.4
_audit_creation_date 2011-05-11T10:21:37-00:00
_audit_creation_method 'WinGX routine CIF_UPDATE'
_cell_angle_alpha 90
_cell_angle_beta 97.354(3)
_cell_angle_gamma 90
_cell_formula_units_Z 4
_cell_length_a 21.6833(8)
_cell_length_b 11.0827(4)
_cell_length_c 17.6206(6)
_cell_measurement_reflns_used 4635
_cell_measurement_temperature 100(2)
_cell_measurement_theta_max 28.9408
_cell_measurement_theta_min 2.6194
_cell_measurement_wavelength 0.71073
_cell_volume 4199.6(3)
_computing_cell_refinement
;
        CrysAlisPro, Oxford Diffraction Ltd.,
        Version 1.171.33.32 (release 27-01-2009 CrysAlis171 .NET)
        (compiled Jan 27 2009,14:17:37)
;
_computing_data_collection
;
        CrysAlisPro, Oxford Diffraction Ltd.,
        Version 1.171.33.32 (release 27-01-2009 CrysAlis171 .NET)
        (compiled Jan 27 2009,14:17:37)
;
_computing_data_reduction
;
        CrysAlisPro, Oxford Diffraction Ltd.,
        Version 1.171.33.32 (release 27-01-2009 CrysAlis171 .NET)
        (compiled Jan 27 2009,14:17:37)
;
_computing_molecular_graphics 'Ortep-3 for Windows (Farrugia,1997)'
_computing_publication_material 'WinGX publication routines (Farrugia,1999)'
_computing_structure_refinement 'SHELXL-97 (Sheldrick, 2008)'
_computing_structure_solution 'SHELXS-97 (Sheldrick, 2008)'
_diffrn_ambient_temperature 100(2)
_diffrn_detector_area_resol_mean 8.3504
_diffrn_measured_fraction_theta_full 0.999
_diffrn_measured_fraction_theta_max 0.999
_diffrn_measurement_device_type 'Goniometer KM4/Xcalibur, detector: Sapphire2 (large Be window)'
_diffrn_measurement_method '\w scans'
_diffrn_orient_matrix_UB_11 -0.0000012703
_diffrn_orient_matrix_UB_12 0.0639897676
_diffrn_orient_matrix_UB_13 0.0003329821
_diffrn_orient_matrix_UB_21 -0.0099829239
_diffrn_orient_matrix_UB_22 0.0004442047
_diffrn_orient_matrix_UB_23 -0.0399479378
_diffrn_orient_matrix_UB_31 -0.0314560491
_diffrn_orient_matrix_UB_32 -0.000225341
_diffrn_orient_matrix_UB_33 0.0072241137
_diffrn_radiation_monochromator graphite
_diffrn_radiation_type MoK\a
_diffrn_radiation_wavelength 0.71073
_diffrn_reflns_av_R_equivalents 0.04
_diffrn_reflns_av_unetI/netI 0.0617
_diffrn_reflns_limit_h_max 26
_diffrn_reflns_limit_h_min -26
_diffrn_reflns_limit_k_max 13
_diffrn_reflns_limit_k_min -7
_diffrn_reflns_limit_l_max 19
_diffrn_reflns_limit_l_min -21
_diffrn_reflns_number 10334
_diffrn_reflns_theta_full 25.5
_diffrn_reflns_theta_max 25.5
_diffrn_reflns_theta_min 2.31
_exptl_absorpt_coefficient_mu 0.405
_exptl_absorpt_correction_T_max 0.977
_exptl_absorpt_correction_T_min 0.896
_exptl_absorpt_correction_type analytical
_exptl_absorpt_process_details
;
        CrysAlis RED, Oxford Diffraction Ltd.,
        Version 1.171.33.32 (release 27-01-2009 CrysAlis171 .NET)
        (compiled Jan 27 2009,14:17:37)
Analytical numeric absorption correction using a multifaceted crystal
                        model based on expressions derived by R.C. Clark & J.S.
        (Clark, R. C. & Reid, J. S. (1995). Acta Cryst. A51, 887-897)
;
_exptl_crystal_density_diffrn 1.304
_exptl_crystal_density_meas 1.309(5)
_exptl_crystal_density_method Flotation
_exptl_crystal_description prism
_exptl_crystal_F_000 1712
_exptl_crystal_size_max 0.3403
_exptl_crystal_size_mid 0.0774
_exptl_crystal_size_min 0.0718
_refine_diff_density_max 0.528
_refine_diff_density_min -0.418
_refine_diff_density_rms 0.074
_refine_ls_extinction_coef 0.00015(5)
_refine_ls_extinction_expression Fc^*^=kFc[1+0.001xFc^2^\l^3^/sin(2\q)]^-1/4^
_refine_ls_extinction_method SHELXL
_refine_ls_goodness_of_fit_ref 0.91
_refine_ls_hydrogen_treatment constr
_refine_ls_matrix_type full
_refine_ls_number_parameters 279
_refine_ls_number_reflns 3907
_refine_ls_number_restraints 0
_refine_ls_restrained_S_all 0.91
_refine_ls_R_factor_all 0.0513
_refine_ls_R_factor_gt 0.0351
_refine_ls_shift/su_max 0
_refine_ls_shift/su_mean 0
_refine_ls_structure_factor_coef Fsqd
_refine_ls_weighting_details 'calc w=1/[\s^2^(Fo^2^)+(0.0360P)^2^+0.0000P] where P=(Fo^2^+2Fc^2^)/3'
_refine_ls_weighting_scheme calc
_refine_ls_wR_factor_gt 0.0714
_refine_ls_wR_factor_ref 0.0738
_reflns_number_gt 2856
_reflns_number_total 3907
_reflns_threshold_expression >2sigma(I)
_cod_data_source_file ic4007372_si_002.cif
_cod_data_source_block af247
_cod_database_code 4335471

loop_
_symmetry_equiv_pos_as_xyz
'x, y, z'
'-x, y, -z+1/2'
'x+1/2, y+1/2, z'
'-x+1/2, y+1/2, -z+1/2'
'-x, -y, -z'
'x, -y, z-1/2'
'-x+1/2, -y+1/2, -z'
'x+1/2, -y+1/2, z-1/2'

loop_
_atom_site_label
_atom_site_type_symbol
_atom_site_fract_x
_atom_site_fract_y
_atom_site_fract_z
_atom_site_U_iso_or_equiv
_atom_site_adp_type
_atom_site_occupancy
_atom_site_symmetry_multiplicity
_atom_site_calc_flag
_atom_site_refinement_flags
Fe1 Fe 0 0.26654(3) 0.25 0.00893(12) Uani 1 2 d S
N2 N -0.08625(7) 0.26291(12) 0.19466(8) 0.0092(3) Uani 1 1 d .
N4 N 0 0.44680(18) 0.25 0.0104(5) Uani 1 2 d S
C6 C -0.10413(8) 0.25732(15) 0.11634(10) 0.0111(4) Uani 1 1 d .
C16 C -0.09332(9) 0.37152(18) -0.06372(10) 0.0189(5) Uani 1 1 d .
H16 H -0.0785 0.4445 -0.0397 0.023 Uiso 1 1 calc R
N3 N 0 0.08746(18) 0.25 0.0105(5) Uani 1 2 d S
N1 N 0.03381(7) 0.27134(13) 0.15069(8) 0.0092(3) Uani 1 1 d .
C14 C -0.13832(9) 0.2663(2) -0.17635(11) 0.0249(5) Uani 1 1 d .
H14 H -0.1543 0.2666 -0.2291 0.03 Uiso 1 1 calc R
C15 C -0.11728(9) 0.3718(2) -0.14061(11) 0.0233(5) Uani 1 1 d .
H15 H -0.1192 0.4451 -0.1688 0.028 Uiso 1 1 calc R
C4 C 0.00057(8) 0.27600(15) 0.07821(10) 0.0107(4) Uani 1 1 d .
C13 C -0.13608(10) 0.16038(19) -0.13510(11) 0.0249(5) Uani 1 1 d .
H13 H -0.1508 0.0876 -0.1595 0.03 Uiso 1 1 calc R
C7 C -0.17059(9) 0.25312(16) 0.09964(10) 0.0163(4) Uani 1 1 d .
H7 H -0.194 0.2479 0.0504 0.02 Uiso 1 1 calc R
C5 C -0.06361(8) 0.26522(15) 0.06108(10) 0.0115(4) Uani 1 1 d .
C11 C -0.09086(8) 0.26488(17) -0.02163(10) 0.0134(4) Uani 1 1 d .
C1 C 0.09563(9) 0.27896(16) 0.13920(10) 0.0115(4) Uani 1 1 d .
C19 C 0.29070(10) 0.2057(2) 0.10369(11) 0.0270(5) Uani 1 1 d .
H19 H 0.3075 0.1402 0.0782 0.032 Uiso 1 1 calc R
C18 C 0.23501(9) 0.19142(19) 0.13330(11) 0.0228(5) Uani 1 1 d .
H18 H 0.2139 0.1162 0.1278 0.027 Uiso 1 1 calc R
C27 C 0.03644(8) 0.63483(16) 0.30589(9) 0.0120(4) Uani 1 1 d .
H27 H 0.0627 0.6756 0.345 0.014 Uiso 1 1 calc R
C3 C 0.04269(9) 0.28803(16) 0.02165(10) 0.0150(4) Uani 1 1 d .
H3 H 0.0315 0.2931 -0.0322 0.018 Uiso 1 1 calc R
C26 C 0 -0.2995(2) 0.25 0.0115(6) Uani 1 2 d S
C25 C 0 -0.1664(2) 0.25 0.0108(6) Uani 1 2 d S
C8 C -0.19336(9) 0.25792(17) 0.16691(10) 0.0162(4) Uani 1 1 d .
H8 H -0.236 0.2569 0.1741 0.019 Uiso 1 1 calc R
C17 C 0.20973(9) 0.28581(17) 0.17093(10) 0.0145(4) Uani 1 1 d .
C24 C -0.01093(9) -0.10057(16) 0.18256(10) 0.0141(4) Uani 1 1 d .
H24 H -0.0184 -0.1413 0.1348 0.017 Uiso 1 1 calc R
C23 C -0.01094(9) 0.02326(16) 0.18466(10) 0.0133(4) Uani 1 1 d .
H23 H -0.0191 0.0659 0.1377 0.016 Uiso 1 1 calc R
C12 C -0.11232(9) 0.15965(18) -0.05796(10) 0.0198(5) Uani 1 1 d .
H12 H -0.1108 0.0862 -0.03 0.024 Uiso 1 1 calc R
C2 C 0.10041(9) 0.29071(16) 0.05900(10) 0.0162(4) Uani 1 1 d .
H2 H 0.1378 0.2989 0.0366 0.019 Uiso 1 1 calc R
C28 C 0.03468(8) 0.51048(16) 0.30484(10) 0.0118(4) Uani 1 1 d .
H28 H 0.0591 0.4677 0.3447 0.014 Uiso 1 1 calc R
C9 C -0.14127(8) 0.26487(15) 0.22588(10) 0.0116(4) Uani 1 1 d .
C22 C 0.24270(9) 0.39339(18) 0.17998(11) 0.0213(5) Uani 1 1 d .
H22 H 0.2268 0.4581 0.2071 0.026 Uiso 1 1 calc R
C20 C 0.32174(10) 0.3135(2) 0.11097(11) 0.0248(5) Uani 1 1 d .
H20 H 0.3593 0.3235 0.0892 0.03 Uiso 1 1 calc R
C10 C 0.14639(8) 0.27512(16) 0.19603(10) 0.0129(4) Uani 1 1 d .
C21 C 0.29841(9) 0.4081(2) 0.15011(11) 0.0269(5) Uani 1 1 d .
H21 H 0.3204 0.4823 0.1565 0.032 Uiso 1 1 calc R

loop_
_atom_site_aniso_label
_atom_site_aniso_U_11
_atom_site_aniso_U_22
_atom_site_aniso_U_33
_atom_site_aniso_U_23
_atom_site_aniso_U_13
_atom_site_aniso_U_12
Fe1 0.0114(2) 0.0069(2) 0.0088(2) 0 0.00211(15) 0
N2 0.0133(8) 0.0062(8) 0.0085(7) 0.0005(6) 0.0025(6) -0.0004(6)
N4 0.0128(12) 0.0095(12) 0.0101(11) 0 0.0055(9) 0
C6 0.0141(10) 0.0070(10) 0.0118(9) 0.0000(7) 0.0007(7) -0.0002(8)
C16 0.0199(12) 0.0213(11) 0.0158(11) 0.0011(9) 0.0031(9) 0.0020(9)
N3 0.0106(12) 0.0104(12) 0.0107(11) 0 0.0022(9) 0
N1 0.0108(8) 0.0065(8) 0.0101(8) -0.0005(6) 0.0011(6) -0.0012(6)
C14 0.0138(11) 0.0503(15) 0.0104(10) 0.0008(10) 0.0013(8) -0.0012(10)
C15 0.0177(12) 0.0358(13) 0.0171(11) 0.0094(10) 0.0042(9) 0.0039(10)
C4 0.0148(10) 0.0057(9) 0.0121(9) -0.0004(8) 0.0034(8) -0.0007(8)
C13 0.0211(12) 0.0358(14) 0.0175(11) -0.0103(10) 0.0014(9) -0.0089(10)
C7 0.0159(10) 0.0189(11) 0.0129(9) -0.0003(8) -0.0026(8) -0.0020(8)
C5 0.0168(10) 0.0058(9) 0.0118(9) 0.0002(7) 0.0020(8) -0.0008(8)
C11 0.0083(9) 0.0198(11) 0.0130(9) -0.0010(8) 0.0047(7) -0.0003(8)
C1 0.0138(10) 0.0093(9) 0.0121(9) 0.0007(8) 0.0046(8) 0.0007(8)
C19 0.0201(12) 0.0388(15) 0.0235(12) -0.0052(10) 0.0087(10) 0.0049(10)
C18 0.0194(12) 0.0262(12) 0.0237(11) -0.0045(9) 0.0066(9) -0.0028(9)
C27 0.0160(10) 0.0102(10) 0.0102(9) -0.0036(8) 0.0029(8) -0.0004(8)
C3 0.0200(11) 0.0160(11) 0.0092(9) 0.0000(8) 0.0031(8) -0.0014(8)
C26 0.0122(14) 0.0127(15) 0.0110(13) 0 0.0077(11) 0
C25 0.0092(14) 0.0068(14) 0.0167(14) 0 0.0029(11) 0
C8 0.0115(10) 0.0219(11) 0.0155(10) 0.0006(8) 0.0029(8) -0.0017(8)
C17 0.0125(10) 0.0227(11) 0.0080(9) 0.0034(8) -0.0005(8) 0.0007(8)
C24 0.0204(11) 0.0115(10) 0.0104(10) -0.0031(8) 0.0024(8) -0.0009(8)
C23 0.0186(10) 0.0113(10) 0.0099(9) 0.0012(8) 0.0015(8) 0.0003(8)
C12 0.0207(12) 0.0215(12) 0.0174(11) -0.0001(9) 0.0023(9) -0.0041(9)
C2 0.0172(11) 0.0187(11) 0.0140(10) 0.0007(8) 0.0069(8) -0.0023(9)
C28 0.0147(10) 0.0112(10) 0.0097(9) 0.0008(8) 0.0020(8) 0.0017(8)
C9 0.0136(10) 0.0074(9) 0.0140(9) 0.0006(8) 0.0025(7) -0.0003(8)
C22 0.0167(11) 0.0221(12) 0.0254(11) 0.0030(9) 0.0041(9) 0.0023(9)
C20 0.0136(11) 0.0416(14) 0.0203(11) 0.0083(10) 0.0065(9) 0.0021(10)
C10 0.0137(10) 0.0105(10) 0.0154(10) -0.0011(8) 0.0054(8) 0.0004(8)
C21 0.0170(12) 0.0281(13) 0.0358(13) 0.0104(10) 0.0041(10) -0.0030(10)

loop_
_atom_type_symbol
_atom_type_description
_atom_type_scat_dispersion_real
_atom_type_scat_dispersion_imag
_atom_type_scat_source
C C 0.0033 0.0016 'International Tables Vol C Tables 4.2.6.8 and 6.1.1.4'
H H 0 0 'International Tables Vol C Tables 4.2.6.8 and 6.1.1.4'
Fe Fe 0.3463 0.8444 'International Tables Vol C Tables 4.2.6.8 and 6.1.1.4'
N N 0.0061 0.0033 'International Tables Vol C Tables 4.2.6.8 and 6.1.1.4'

loop_
_geom_angle_atom_site_label_1
_geom_angle_atom_site_label_2
_geom_angle_atom_site_label_3
_geom_angle
_geom_angle_site_symmetry_1
_geom_angle_site_symmetry_3
N1 Fe1 N1 176.93(8) . 2
N1 Fe1 N3 91.54(4) . .
N1 Fe1 N3 91.54(4) 2 .
N1 Fe1 N2 90.14(6) . 2
N1 Fe1 N2 89.92(6) 2 2
N3 Fe1 N2 88.84(4) . 2
N1 Fe1 N2 89.92(6) . .
N1 Fe1 N2 90.14(6) 2 .
N3 Fe1 N2 88.84(4) . .
N2 Fe1 N2 177.69(8) 2 .
N1 Fe1 N4 88.46(4) . .
N1 Fe1 N4 88.46(4) 2 .
N3 Fe1 N4 180 . .
N2 Fe1 N4 91.16(4) 2 .
N2 Fe1 N4 91.16(4) . .
C9 N2 C6 104.61(14) . .
C9 N2 Fe1 127.62(11) . .
C6 N2 Fe1 127.77(12) . .
C28 N4 C28 116.7(2) . 2
C28 N4 Fe1 121.63(11) . .
C28 N4 Fe1 121.63(11) 2 .
N2 C6 C5 124.83(16) . .
N2 C6 C7 110.57(15) . .
C5 C6 C7 124.38(16) . .
C15 C16 C11 120.39(19) . .
C15 C16 H16 119.8 . .
C11 C16 H16 119.8 . .
C23 N3 C23 116.3(2) 2 .
C23 N3 Fe1 121.85(11) 2 .
C23 N3 Fe1 121.85(11) . .
C1 N1 C4 105.21(14) . .
C1 N1 Fe1 127.26(11) . .
C4 N1 Fe1 127.40(12) . .
C15 C14 C13 119.62(18) . .
C15 C14 H14 120.2 . .
C13 C14 H14 120.2 . .
C14 C15 C16 120.36(19) . .
C14 C15 H15 119.8 . .
C16 C15 H15 119.8 . .
N1 C4 C5 125.82(16) . .
N1 C4 C3 109.88(16) . .
C5 C4 C3 124.24(16) . .
C14 C13 C12 120.27(19) . .
C14 C13 H13 119.9 . .
C12 C13 H13 119.9 . .
C8 C7 C6 106.92(16) . .
C8 C7 H7 126.5 . .
C6 C7 H7 126.5 . .
C4 C5 C6 123.77(16) . .
C4 C5 C11 118.00(15) . .
C6 C5 C11 118.22(16) . .
C12 C11 C16 118.79(17) . .
C12 C11 C5 121.28(17) . .
C16 C11 C5 119.90(16) . .
N1 C1 C10 125.81(16) . .
N1 C1 C2 110.06(15) . .
C10 C1 C2 124.13(16) . .
C20 C19 C18 120.41(19) . .
C20 C19 H19 119.8 . .
C18 C19 H19 119.8 . .
C19 C18 C17 120.71(19) . .
C19 C18 H18 119.6 . .
C17 C18 H18 119.6 . .
C28 C27 C26 120.18(18) . 1_565
C28 C27 H27 119.9 . .
C26 C27 H27 119.9 1_565 .
C2 C3 C4 107.31(16) . .
C2 C3 H3 126.3 . .
C4 C3 H3 126.3 . .
C27 C26 C27 116.7(2) 1_545 2_545
C27 C26 C25 121.65(11) 1_545 .
C27 C26 C25 121.65(11) 2_545 .
C24 C25 C24 116.6(2) 2 .
C24 C25 C26 121.71(11) 2 .
C24 C25 C26 121.71(11) . .
C7 C8 C9 107.28(16) . .
C7 C8 H8 126.4 . .
C9 C8 H8 126.4 . .
C18 C17 C22 118.21(18) . .
C18 C17 C10 120.89(17) . .
C22 C17 C10 120.74(17) . .
C23 C24 C25 120.19(17) . .
C23 C24 H24 119.9 . .
C25 C24 H24 119.9 . .
N3 C23 C24 123.35(17) . .
N3 C23 H23 118.3 . .
C24 C23 H23 118.3 . .
C11 C12 C13 120.56(19) . .
C11 C12 H12 119.7 . .
C13 C12 H12 119.7 . .
C3 C2 C1 107.53(16) . .
C3 C2 H2 126.2 . .
C1 C2 H2 126.2 . .
N4 C28 C27 123.07(17) . .
N4 C28 H28 118.5 . .
C27 C28 H28 118.5 . .
N2 C9 C10 125.19(16) . 2
N2 C9 C8 110.60(15) . .
C10 C9 C8 124.19(16) 2 .
C21 C22 C17 121.17(19) . .
C21 C22 H22 119.4 . .
C17 C22 H22 119.4 . .
C19 C20 C21 120.02(19) . .
C19 C20 H20 120 . .
C21 C20 H20 120 . .
C1 C10 C9 123.74(16) . 2
C1 C10 C17 117.09(15) . .
C9 C10 C17 119.15(16) 2 .
C20 C21 C22 119.4(2) . .
C20 C21 H21 120.3 . .
C22 C21 H21 120.3 . .

loop_
_geom_bond_atom_site_label_1
_geom_bond_atom_site_label_2
_geom_bond_distance
_geom_bond_site_symmetry_2
Fe1 N1 1.9827(13) .
Fe1 N1 1.9827(13) 2
Fe1 N3 1.985(2) .
Fe1 N2 1.9957(14) 2
Fe1 N2 1.9958(14) .
Fe1 N4 1.998(2) .
N2 C9 1.376(2) .
N2 C6 1.386(2) .
N4 C28 1.3459(19) .
N4 C28 1.3459(19) 2
C6 C5 1.395(2) .
C6 C7 1.434(2) .
C16 C15 1.388(2) .
C16 C11 1.393(3) .
C16 H16 0.95 .
N3 C23 1.348(2) 2
N3 C23 1.348(2) .
N1 C1 1.384(2) .
N1 C4 1.385(2) .
C14 C15 1.377(3) .
C14 C13 1.378(3) .
C14 H14 0.95 .
C15 H15 0.95 .
C4 C5 1.391(2) .
C4 C3 1.442(2) .
C13 C12 1.391(3) .
C13 H13 0.95 .
C7 C8 1.342(2) .
C7 H7 0.95 .
C5 C11 1.501(2) .
C11 C12 1.382(3) .
C1 C10 1.391(2) .
C1 C2 1.436(2) .
C19 C20 1.370(3) .
C19 C18 1.385(3) .
C19 H19 0.95 .
C18 C17 1.388(3) .
C18 H18 0.95 .
C27 C28 1.379(2) .
C27 C26 1.388(2) 1_565
C27 H27 0.95 .
C3 C2 1.338(3) .
C3 H3 0.95 .
C26 C27 1.387(2) 1_545
C26 C27 1.388(2) 2_545
C26 C25 1.474(3) .
C25 C24 1.389(2) 2
C25 C24 1.389(2) .
C8 C9 1.436(2) .
C8 H8 0.95 .
C17 C22 1.389(3) .
C17 C10 1.500(2) .
C24 C23 1.373(2) .
C24 H24 0.95 .
C23 H23 0.95 .
C12 H12 0.95 .
C2 H2 0.95 .
C28 H28 0.95 .
C9 C10 1.399(2) 2
C22 C21 1.387(3) .
C22 H22 0.95 .
C20 C21 1.385(3) .
C20 H20 0.95 .
C10 C9 1.399(2) 2
C21 H21 0.95 .

loop_
_geom_torsion_atom_site_label_1
_geom_torsion_atom_site_label_2
_geom_torsion_atom_site_label_3
_geom_torsion_atom_site_label_4
_geom_torsion
_geom_torsion_site_symmetry_1
_geom_torsion_site_symmetry_4
N1 Fe1 N2 C9 -176.43(14) . .
N1 Fe1 N2 C9 0.50(14) 2 .
N3 Fe1 N2 C9 92.04(14) . .
N4 Fe1 N2 C9 -87.96(14) . .
N1 Fe1 N2 C6 3.88(14) . .
N1 Fe1 N2 C6 -179.19(14) 2 .
N3 Fe1 N2 C6 -87.66(14) . .
N4 Fe1 N2 C6 92.34(14) . .
N1 Fe1 N4 C28 -117.88(10) . .
N1 Fe1 N4 C28 62.12(10) 2 .
N2 Fe1 N4 C28 -27.76(9) 2 .
N2 Fe1 N4 C28 152.24(9) . .
N1 Fe1 N4 C28 62.12(10) . 2
N1 Fe1 N4 C28 -117.88(10) 2 2
N2 Fe1 N4 C28 152.23(9) 2 2
N2 Fe1 N4 C28 -27.77(9) . 2
C9 N2 C6 C5 173.55(16) . .
Fe1 N2 C6 C5 -6.7(2) . .
C9 N2 C6 C7 -1.30(19) . .
Fe1 N2 C6 C7 178.45(11) . .
N1 Fe1 N3 C23 146.62(10) . 2
N1 Fe1 N3 C23 -33.38(10) 2 2
N2 Fe1 N3 C23 56.51(10) 2 2
N2 Fe1 N3 C23 -123.49(10) . 2
N1 Fe1 N3 C23 -33.38(10) . .
N1 Fe1 N3 C23 146.62(10) 2 .
N2 Fe1 N3 C23 -123.49(10) 2 .
N2 Fe1 N3 C23 56.51(10) . .
N3 Fe1 N1 C1 -93.23(13) . .
N2 Fe1 N1 C1 -4.38(14) 2 .
N2 Fe1 N1 C1 177.93(14) . .
N4 Fe1 N1 C1 86.77(13) . .
N3 Fe1 N1 C4 91.52(14) . .
N2 Fe1 N1 C4 -179.63(14) 2 .
N2 Fe1 N1 C4 2.68(15) . .
N4 Fe1 N1 C4 -88.48(14) . .
C13 C14 C15 C16 0.7(3) . .
C11 C16 C15 C14 -0.6(3) . .
C1 N1 C4 C5 176.57(17) . .
Fe1 N1 C4 C5 -7.3(3) . .
C1 N1 C4 C3 -0.66(19) . .
Fe1 N1 C4 C3 175.43(11) . .
C15 C14 C13 C12 -0.4(3) . .
N2 C6 C7 C8 0.9(2) . .
C5 C6 C7 C8 -173.97(16) . .
N1 C4 C5 C6 5.2(3) . .
C3 C4 C5 C6 -177.97(16) . .
N1 C4 C5 C11 -176.24(16) . .
C3 C4 C5 C11 0.6(3) . .
N2 C6 C5 C4 2.1(3) . .
C7 C6 C5 C4 176.27(17) . .
N2 C6 C5 C11 -176.46(16) . .
C7 C6 C5 C11 -2.3(3) . .
C15 C16 C11 C12 0.4(3) . .
C15 C16 C11 C5 178.71(17) . .
C4 C5 C11 C12 105.2(2) . .
C6 C5 C11 C12 -76.2(2) . .
C4 C5 C11 C16 -73.1(2) . .
C6 C5 C11 C16 105.5(2) . .
C4 N1 C1 C10 -178.48(18) . .
Fe1 N1 C1 C10 5.4(3) . .
C4 N1 C1 C2 1.09(18) . .
Fe1 N1 C1 C2 -175.00(12) . .
C20 C19 C18 C17 -0.1(3) . .
N1 C4 C3 C2 0.0(2) . .
C5 C4 C3 C2 -177.32(17) . .
C27 C26 C25 C24 -30.09(12) 1_545 2
C27 C26 C25 C24 149.91(12) 2_545 2
C27 C26 C25 C24 149.91(12) 1_545 .
C27 C26 C25 C24 -30.09(12) 2_545 .
C6 C7 C8 C9 -0.1(2) . .
C19 C18 C17 C22 -1.9(3) . .
C19 C18 C17 C10 173.70(18) . .
C24 C25 C24 C23 -0.37(13) 2 .
C26 C25 C24 C23 179.63(13) . .
C23 N3 C23 C24 -0.39(13) 2 .
Fe1 N3 C23 C24 179.60(13) . .
C25 C24 C23 N3 0.8(3) . .
C16 C11 C12 C13 -0.2(3) . .
C5 C11 C12 C13 -178.47(18) . .
C14 C13 C12 C11 0.2(3) . .
C4 C3 C2 C1 0.7(2) . .
N1 C1 C2 C3 -1.2(2) . .
C10 C1 C2 C3 178.42(17) . .
C28 N4 C28 C27 -0.98(12) 2 .
Fe1 N4 C28 C27 179.02(12) . .
C26 C27 C28 N4 2.0(2) 1_565 .
C6 N2 C9 C10 -177.35(17) . 2
Fe1 N2 C9 C10 2.9(2) . 2
C6 N2 C9 C8 1.22(19) . .
Fe1 N2 C9 C8 -178.53(12) . .
C7 C8 C9 N2 -0.7(2) . .
C7 C8 C9 C10 177.88(17) . 2
C18 C17 C22 C21 2.1(3) . .
C10 C17 C22 C21 -173.45(17) . .
C18 C19 C20 C21 1.9(3) . .
N1 C1 C10 C9 -1.2(3) . 2
C2 C1 C10 C9 179.32(17) . 2
N1 C1 C10 C17 -179.59(16) . .
C2 C1 C10 C17 0.9(3) . .
C18 C17 C10 C1 -72.5(2) . .
C22 C17 C10 C1 103.0(2) . .
C18 C17 C10 C9 109.0(2) . 2
C22 C17 C10 C9 -75.5(2) . 2
C19 C20 C21 C22 -1.7(3) . .
C17 C22 C21 C20 -0.4(3) . .
